data_2201251
loop_
_publ_author_name
'Brahim, Ayed'
'Mohamed Mongi, Ftini'
'Amor, Haddad'

_publ_section_title
;
Cerium arsenate, CeAsO~4~
;
_journal_name_full 'Acta Crystallographica, Section E'
_journal_page_first i98
_journal_page_last i99
_journal_paper_doi 10.1107/S1600536802018664
_journal_volume 58
_journal_year 2002
_chemical_compound_source Synthetic
_chemical_formula_iupac 'Ce As O4'
_chemical_formula_structural 'Ce As O4'
_chemical_formula_sum 'As Ce O4'
_chemical_formula_weight 279.03
_chemical_name_mineral Gasparite-(Ce)
_space_group_IT_number 14
_symmetry_cell_setting monoclinic
_symmetry_space_group_name_Hall '-P 2yn'
_symmetry_space_group_name_H-M 'P 1 21/n 1'
_cell_angle_alpha 90.000
_cell_angle_beta 104.690(10)
_cell_angle_gamma 90.000
_cell_formula_units_Z 4
_cell_length_a 6.9750(10)
_cell_length_b 7.1770(10)
_cell_length_c 6.759(2)
_cell_measurement_temperature 293(2)
_cell_volume 327.29(12)
_database_code_amcsd 0010388
_diffrn_ambient_temperature 293(2)
_exptl_crystal_density_diffrn 5.663
_cod_original_sg_symbol_H-M 'P 21/n'
_cod_database_code 2201251

loop_
_space_group_symop_operation_xyz
'x, y, z'
'-x+1/2, y+1/2, -z+1/2'
'-x, -y, -z'
'x-1/2, -y-1/2, z-1/2'

loop_
_atom_site_label
_atom_site_fract_x
_atom_site_fract_y
_atom_site_fract_z
_atom_site_U_iso_or_equiv
_atom_site_adp_type
_atom_site_calc_flag
_atom_site_refinement_flags
_atom_site_occupancy
_atom_site_disorder_assembly
_atom_site_disorder_group
_atom_site_type_symbol
Ce 0.21913(8) 0.15370(8) 0.40111(8) 0.0203(4) Uani d . 1 . . Ce
As 0.19637(17) 0.16297(13) 0.88645(15) 0.0197(4) Uani d . 1 . . As
O1 0.1098(12) 0.3406(8) 0.0013(12) 0.0257(16) Uani d . 1 . . O
O2 0.0155(10) 0.1083(10) 0.6742(10) 0.0256(13) Uani d . 1 . . O
O3 0.2457(10) -0.0040(10) 0.0691(9) 0.0246(14) Uani d . 1 . . O
O4 0.3808(10) 0.2171(11) 0.7766(10) 0.0255(13) Uani d . 1 . . O

loop_
_atom_site_aniso_label
_atom_site_aniso_U_11
_atom_site_aniso_U_22
_atom_site_aniso_U_33
_atom_site_aniso_U_12
_atom_site_aniso_U_13
_atom_site_aniso_U_23
Ce 0.0203(5) 0.0195(6) 0.0212(5) 0.00000(14) 0.0051(3) -0.00056(15)
As 0.0199(7) 0.0196(7) 0.0197(7) 0.0002(3) 0.0053(5) 0.0001(3)
O1 0.028(4) 0.023(4) 0.030(4) 0.000(2) 0.012(3) -0.004(2)
O2 0.023(3) 0.026(3) 0.026(3) -0.001(3) 0.003(3) -0.002(3)
O3 0.031(3) 0.018(3) 0.024(3) 0.000(3) 0.007(3) 0.002(2)
O4 0.026(3) 0.027(3) 0.026(3) 0.001(3) 0.011(3) 0.002(3)

loop_
_geom_bond_atom_site_label_1
_geom_bond_atom_site_label_2
_geom_bond_site_symmetry_2
_geom_bond_distance
_geom_bond_publ_flag
Ce O2 3_556 2.460(7) y
Ce O3 2 2.472(7) y
Ce O4 4_565 2.476(7) y
Ce O4 . 2.543(7) y
Ce O1 2_545 2.551(7) y
Ce O3 . 2.562(6) y
Ce O2 . 2.619(7) y
Ce O1 4_666 2.636(8) y
As O1 1_556 1.683(6) y
As O4 . 1.685(7) y
As O3 1_556 1.692(7) y
As O2 . 1.699(7) y

loop_
_cod_related_entry_id
_cod_related_entry_database
_cod_related_entry_code
1 AMCSD 0010388
